data_2217853
loop_
_publ_author_name
'Zhang, Jianbo'
'Fu, Jie'
'Chen, Xuan'
'Gu, Yijun'
'Tang, Jie'

_publ_section_title
;
 4-Nitrophenyl \a-<small>L</small>-rhamnopyranoside hemihydrate
;
_journal_coeditor_code AV2007
_journal_issue 4
_journal_name_full 'Acta Crystallographica Section E'
_journal_page_first o714
_journal_paper_doi 10.1107/S1600536808006387
_journal_volume 64
_journal_year 2008
_chemical_formula_iupac 'C12 H15 N O7, 0.5H2 O'
_chemical_formula_moiety 'C12 H15 N O7, 0.5(H2 O)'
_chemical_formula_sum 'C12 H16 N O7.5'
_chemical_formula_weight 294.26
_chemical_melting_point 453
_chemical_name_common PNP-Rha
_chemical_name_systematic
;
4-Nitrophenyl \a-L-rhamnopyranoside
;
_space_group_IT_number 4
_symmetry_cell_setting monoclinic
_symmetry_space_group_name_Hall 'P 2yb'
_symmetry_space_group_name_H-M 'P 1 21 1'
_atom_sites_solution_hydrogens geom
_atom_sites_solution_primary direct
_atom_sites_solution_secondary difmap
_audit_creation_method SHELXL-97
_cell_angle_alpha 90.00
_cell_angle_beta 100.909(2)
_cell_angle_gamma 90.00
_cell_formula_units_Z 4
_cell_length_a 10.6189(10)
_cell_length_b 6.9002(7)
_cell_length_c 18.9318(18)
_cell_measurement_reflns_used 3190
_cell_measurement_temperature 293(2)
_cell_measurement_theta_max 5.708
_cell_measurement_theta_min 4.827
_cell_volume 1362.1(2)
_computing_cell_refinement 'SMART (Bruker, 2003)'
_computing_data_collection 'SMART (Bruker, 2003)'
_computing_data_reduction 'SHELXTL (Sheldrick, 2008)'
_computing_molecular_graphics 'SHELXTL (Sheldrick, 2008)'
_computing_publication_material 'SHELXTL (Sheldrick, 2008)'
_computing_structure_refinement 'SHELXL97 (Sheldrick, 2008)'
_computing_structure_solution 'SHELXS97 (Sheldrick, 2008)'
_diffrn_ambient_temperature 293(2)
_diffrn_measured_fraction_theta_full 0.999
_diffrn_measured_fraction_theta_max 0.999
_diffrn_measurement_device_type 'Bruker SMART CCD area-detector'
_diffrn_measurement_method '\f and \w'
_diffrn_radiation_monochromator graphite
_diffrn_radiation_source 'fine-focus sealed tube'
_diffrn_radiation_type MoK\a
_diffrn_radiation_wavelength 0.71073
_diffrn_reflns_av_R_equivalents 0.0872
_diffrn_reflns_av_sigmaI/netI 0.0692
_diffrn_reflns_limit_h_max 13
_diffrn_reflns_limit_h_min -12
_diffrn_reflns_limit_k_max 7
_diffrn_reflns_limit_k_min -8
_diffrn_reflns_limit_l_max 24
_diffrn_reflns_limit_l_min -23
_diffrn_reflns_number 8073
_diffrn_reflns_theta_full 26.99
_diffrn_reflns_theta_max 26.99
_diffrn_reflns_theta_min 1.95
_exptl_absorpt_coefficient_mu 0.121
_exptl_absorpt_correction_T_max 1.00000
_exptl_absorpt_correction_T_min 0.80164
_exptl_absorpt_correction_type multi-scan
_exptl_absorpt_process_details '(SADABS; Sheldrick, 1996)'
_exptl_crystal_colour colourless
_exptl_crystal_density_diffrn 1.435
_exptl_crystal_density_method 'not measured'
_exptl_crystal_description prismatic
_exptl_crystal_F_000 620
_exptl_crystal_size_max 0.507
_exptl_crystal_size_mid 0.487
_exptl_crystal_size_min 0.312
_refine_diff_density_max 0.202
_refine_diff_density_min -0.208
_refine_ls_abs_structure_details 'Flack (1983)'
_refine_ls_extinction_coef 0.0202(19)
_refine_ls_extinction_expression Fc^*^=kFc[1+0.001xFc^2^\l^3^/sin(2\q)]^-1/4^
_refine_ls_extinction_method 'SHELXL97 (Sheldrick, 2008)'
_refine_ls_goodness_of_fit_ref 0.968
_refine_ls_hydrogen_treatment mixed
_refine_ls_matrix_type full
_refine_ls_number_parameters 405
_refine_ls_number_reflns 3220
_refine_ls_number_restraints 12
_refine_ls_restrained_S_all 0.967
_refine_ls_R_factor_all 0.0483
_refine_ls_R_factor_gt 0.0419
_refine_ls_shift/su_max 0.004
_refine_ls_shift/su_mean 0.000
_refine_ls_structure_factor_coef Fsqd
_refine_ls_weighting_details 'calc w=1/[\s^2^(Fo^2^)+(0.037P)^2^] where P=(Fo^2^+2Fc^2^)/3'
_refine_ls_weighting_scheme calc
_refine_ls_wR_factor_gt 0.0891
_refine_ls_wR_factor_ref 0.0923
_reflns_number_gt 2745
_reflns_number_total 3220
_reflns_threshold_expression I>2\s(I)
_cod_data_source_file av2007.cif
_cod_data_source_block I
_cod_original_sg_symbol_H-M 'P 21'
_cod_original_formula_sum 'C12 H16 N1 O7.5'
_cod_database_code 2217853
_cod_database_fobs_code 2217853

loop_
_symmetry_equiv_pos_as_xyz
'x, y, z'
'-x, y+1/2, -z'

loop_
_atom_site_type_symbol
_atom_site_label
_atom_site_fract_x
_atom_site_fract_y
_atom_site_fract_z
_atom_site_U_iso_or_equiv
_atom_site_adp_type
_atom_site_calc_flag
_atom_site_refinement_flags
_atom_site_occupancy
O O1 0.19455(17) 1.0324(2) 0.33890(9) 0.0398(4) Uani d . 1
O O2 0.1174(2) 0.9293(3) 0.47272(10) 0.0457(5) Uani d . 1
O O3 0.33922(18) 0.7408(3) 0.52541(9) 0.0415(4) Uani d . 1
O O4 0.51029(17) 0.9318(3) 0.44976(10) 0.0411(4) Uani d D 1
O O5 0.16218(18) 0.7063(2) 0.30768(9) 0.0425(4) Uani d . 1
O O6 0.0339(3) 0.8596(5) -0.02333(13) 0.0908(9) Uani d . 1
O O7 0.1729(2) 0.6342(4) -0.01726(11) 0.0666(7) Uani d . 1
O O8 0.82087(17) 0.6288(2) 0.22589(9) 0.0403(4) Uani d . 1
O O9 0.7702(2) 0.8782(3) 0.33951(12) 0.0528(6) Uani d . 1
O O10 0.6155(2) 0.6111(3) 0.39139(10) 0.0482(5) Uani d D 1
O O11 0.7502(2) 0.2697(2) 0.35244(11) 0.0468(5) Uani d D 1
O O12 0.60585(18) 0.6789(3) 0.17194(10) 0.0471(5) Uani d . 1
O O13 0.4597(3) 0.6372(5) -0.16104(13) 0.0842(8) Uani d . 1
O O14 0.6635(3) 0.6568(6) -0.14965(14) 0.1026(11) Uani d . 1
O O15 0.8807(2) 0.8258(3) 0.49102(14) 0.0577(6) Uani d D 1
N N1 0.1080(2) 0.7455(4) 0.01055(13) 0.0540(7) Uani d . 1
N N2 0.5671(3) 0.6494(4) -0.12425(14) 0.0606(7) Uani d . 1
C C1 0.1293(2) 0.8625(4) 0.34999(14) 0.0378(6) Uani d D 1
H H1 0.0367 0.8859 0.3373 0.045 Uiso calc RD 1
C C2 0.1625(2) 0.7922(4) 0.42766(14) 0.0358(5) Uani d D 1
H H2 0.1225 0.6659 0.4321 0.043 Uiso calc RD 1
C C3 0.3070(2) 0.7757(4) 0.45007(12) 0.0331(5) Uani d D 1
H H3 0.3366 0.6660 0.4247 0.040 Uiso calc RD 1
C C4 0.3743(2) 0.9566(4) 0.43259(12) 0.0312(5) Uani d . 1
H H4 0.3514 1.0619 0.4625 0.037 Uiso calc R 1
C C5 0.3317(2) 1.0148(4) 0.35410(13) 0.0361(6) Uani d D 1
H H5 0.3574 0.9137 0.3233 0.043 Uiso calc RD 1
C C6 0.3851(3) 1.2050(5) 0.33591(17) 0.0627(9) Uani d . 1
H H6A 0.3556 1.2323 0.2858 0.094 Uiso calc R 1
H H6B 0.4771 1.1991 0.3460 0.094 Uiso calc R 1
H H6C 0.3569 1.3056 0.3643 0.094 Uiso calc R 1
C C7 0.1446(2) 0.7275(4) 0.23480(13) 0.0380(6) Uani d . 1
C C8 0.0812(3) 0.8810(4) 0.19674(15) 0.0483(7) Uani d . 1
H H8 0.0478 0.9806 0.2207 0.058 Uiso calc R 1
C C9 0.0680(3) 0.8846(5) 0.12280(16) 0.0511(7) Uani d . 1
H H9 0.0243 0.9858 0.0964 0.061 Uiso calc R 1
C C10 0.1192(3) 0.7394(4) 0.08867(14) 0.0443(6) Uani d . 1
C C11 0.1813(3) 0.5855(5) 0.12565(15) 0.0496(7) Uani d . 1
H H11 0.2150 0.4869 0.1013 0.060 Uiso calc R 1
C C12 0.1930(3) 0.5790(4) 0.19884(15) 0.0487(7) Uani d . 1
H H12 0.2336 0.4743 0.2245 0.058 Uiso calc R 1
C C13 0.7158(2) 0.7509(4) 0.21975(14) 0.0393(6) Uani d . 1
H H13 0.7388 0.8774 0.2023 0.047 Uiso calc R 1
C C14 0.6727(3) 0.7788(4) 0.29176(14) 0.0408(6) Uani d D 1
H H14 0.5930 0.8540 0.2846 0.049 Uiso calc RD 1
C C15 0.6516(2) 0.5824(4) 0.32289(13) 0.0358(5) Uani d D 1
H H15 0.5806 0.5181 0.2908 0.043 Uiso calc RD 1
C C16 0.7705(3) 0.4593(3) 0.32767(13) 0.0354(5) Uani d . 1
H H16 0.8422 0.5205 0.3603 0.042 Uiso calc R 1
C C17 0.8030(3) 0.4388(4) 0.25371(14) 0.0396(6) Uani d . 1
H H17 0.7318 0.3744 0.2218 0.047 Uiso calc R 1
C C18 0.9237(3) 0.3276(5) 0.2535(2) 0.0662(10) Uani d . 1
H H18A 0.9419 0.3265 0.2057 0.099 Uiso calc R 1
H H18B 0.9132 0.1970 0.2688 0.099 Uiso calc R 1
H H18C 0.9933 0.3879 0.2857 0.099 Uiso calc R 1
C C19 0.6052(3) 0.6749(4) 0.09986(14) 0.0413(6) Uani d . 1
C C20 0.4846(3) 0.6600(4) 0.05670(15) 0.0466(6) Uani d . 1
H H20 0.4122 0.6551 0.0776 0.056 Uiso calc R 1
C C21 0.4716(3) 0.6523(4) -0.01641(15) 0.0491(7) Uani d . 1
H H21 0.3908 0.6428 -0.0455 0.059 Uiso calc R 1
C C22 0.5802(3) 0.6590(4) -0.04625(15) 0.0473(7) Uani d . 1
C C23 0.7006(3) 0.6735(5) -0.00431(16) 0.0505(7) Uani d . 1
H H23 0.7725 0.6778 -0.0256 0.061 Uiso calc R 1
C C24 0.7141(3) 0.6817(5) 0.06912(16) 0.0497(7) Uani d . 1
H H24 0.7950 0.6916 0.0980 0.060 Uiso calc R 1
H H10 0.617(4) 0.501(3) 0.4090(18) 0.074(12) Uiso d D 1
H H2A 0.038(4) 0.906(6) 0.476(2) 0.081(12) Uiso d . 1
H H3A 0.389(3) 0.639(5) 0.5343(16) 0.052(9) Uiso d . 1
H H4A 0.530(3) 0.830(4) 0.4316(18) 0.062(10) Uiso d D 1
H H9A 0.753(3) 0.991(5) 0.3344(17) 0.053(10) Uiso d . 1
H H11A 0.743(3) 0.284(5) 0.3943(11) 0.056(9) Uiso d D 1
H H15A 0.835(5) 0.829(8) 0.4467(15) 0.124(19) Uiso d D 1
H H15B 0.873(5) 0.708(4) 0.507(3) 0.108(17) Uiso d D 1

loop_
_atom_site_aniso_label
_atom_site_aniso_U_11
_atom_site_aniso_U_22
_atom_site_aniso_U_33
_atom_site_aniso_U_12
_atom_site_aniso_U_13
_atom_site_aniso_U_23
O1 0.0446(10) 0.0357(9) 0.0357(9) 0.0069(8) -0.0009(8) 0.0013(7)
O2 0.0424(11) 0.0504(11) 0.0482(11) -0.0037(9) 0.0185(9) -0.0139(9)
O3 0.0527(11) 0.0429(11) 0.0291(9) 0.0109(9) 0.0084(7) 0.0060(8)
O4 0.0327(9) 0.0420(11) 0.0469(11) 0.0014(8) 0.0034(8) -0.0095(9)
O5 0.0499(10) 0.0408(10) 0.0334(9) 0.0045(8) -0.0005(8) -0.0050(8)
O6 0.106(2) 0.120(2) 0.0416(13) 0.0504(19) 0.0000(13) 0.0104(15)
O7 0.0579(13) 0.0952(18) 0.0489(12) 0.0037(13) 0.0159(10) -0.0109(13)
O8 0.0423(10) 0.0368(10) 0.0447(10) -0.0003(8) 0.0162(7) 0.0064(8)
O9 0.0800(16) 0.0245(10) 0.0513(12) 0.0015(10) 0.0053(11) -0.0015(9)
O10 0.0726(13) 0.0375(11) 0.0408(11) 0.0125(10) 0.0268(9) 0.0006(9)
O11 0.0786(14) 0.0260(9) 0.0419(11) 0.0029(9) 0.0274(10) 0.0003(8)
O12 0.0444(10) 0.0567(12) 0.0417(10) -0.0047(9) 0.0121(8) 0.0030(9)
O13 0.0877(19) 0.104(2) 0.0528(14) -0.0079(17) -0.0082(13) -0.0063(14)
O14 0.099(2) 0.143(3) 0.0490(14) -0.013(2) 0.0223(14) -0.0026(18)
O15 0.0538(13) 0.0506(14) 0.0698(16) -0.0070(10) 0.0146(11) 0.0015(12)
N1 0.0492(14) 0.0716(18) 0.0410(13) -0.0021(14) 0.0081(11) -0.0081(13)
N2 0.0780(19) 0.0592(17) 0.0447(14) -0.0011(15) 0.0115(14) -0.0001(13)
C1 0.0326(13) 0.0405(14) 0.0383(14) 0.0026(11) 0.0020(10) -0.0061(11)
C2 0.0390(13) 0.0328(12) 0.0369(13) -0.0028(11) 0.0106(10) -0.0042(10)
C3 0.0416(13) 0.0326(12) 0.0255(11) 0.0045(10) 0.0073(9) -0.0017(9)
C4 0.0357(12) 0.0309(11) 0.0269(11) 0.0042(10) 0.0058(9) -0.0040(10)
C5 0.0388(14) 0.0389(13) 0.0300(12) -0.0003(11) 0.0050(10) -0.0008(10)
C6 0.072(2) 0.062(2) 0.0493(18) -0.0159(17) 0.0014(15) 0.0200(15)
C7 0.0358(12) 0.0406(14) 0.0353(13) -0.0038(11) 0.0005(10) -0.0071(11)
C8 0.0514(17) 0.0513(16) 0.0401(15) 0.0151(13) 0.0032(12) -0.0059(13)
C9 0.0509(17) 0.0573(18) 0.0412(15) 0.0139(14) -0.0008(12) -0.0010(13)
C10 0.0366(13) 0.0590(18) 0.0348(13) -0.0037(13) 0.0005(10) -0.0077(13)
C11 0.0507(16) 0.0540(17) 0.0442(15) 0.0076(14) 0.0091(12) -0.0118(14)
C12 0.0539(17) 0.0430(16) 0.0459(16) 0.0101(13) 0.0007(12) -0.0029(13)
C13 0.0421(14) 0.0354(13) 0.0408(14) 0.0015(11) 0.0089(11) 0.0062(11)
C14 0.0502(15) 0.0343(13) 0.0389(14) 0.0081(12) 0.0109(11) 0.0037(11)
C15 0.0432(14) 0.0338(13) 0.0323(12) 0.0020(11) 0.0119(10) -0.0033(10)
C16 0.0475(15) 0.0235(11) 0.0367(13) 0.0017(10) 0.0119(10) -0.0020(10)
C17 0.0478(15) 0.0318(13) 0.0437(14) 0.0003(12) 0.0201(12) -0.0017(11)
C18 0.074(2) 0.0503(19) 0.086(3) 0.0198(17) 0.0460(19) 0.0148(17)
C19 0.0458(14) 0.0382(14) 0.0411(14) -0.0006(12) 0.0115(11) 0.0042(12)
C20 0.0394(14) 0.0477(16) 0.0538(17) -0.0025(12) 0.0113(12) -0.0008(13)
C21 0.0503(16) 0.0457(16) 0.0484(17) -0.0041(13) 0.0019(13) -0.0022(13)
C22 0.0608(17) 0.0393(15) 0.0409(15) -0.0055(13) 0.0072(13) 0.0002(12)
C23 0.0504(16) 0.0579(18) 0.0456(15) -0.0014(14) 0.0151(13) 0.0103(14)
C24 0.0417(14) 0.0628(18) 0.0443(15) -0.0049(14) 0.0075(12) 0.0069(14)

loop_
_atom_type_symbol
_atom_type_description
_atom_type_scat_dispersion_real
_atom_type_scat_dispersion_imag
_atom_type_scat_source
C C 0.0033 0.0000 'International Tables Vol C Tables 4.2.6.8 and 6.1.1.4'
H H 0.0000 0.0000 'International Tables Vol C Tables 4.2.6.8 and 6.1.1.4'
O O 0.0106 0.0000 'International Tables Vol C Tables 4.2.6.8 and 6.1.1.4'
N N 0.0061 0.0000 'International Tables Vol C Tables 4.2.6.8 and 6.1.1.4'

loop_
_geom_angle_atom_site_label_1
_geom_angle_atom_site_label_2
_geom_angle_atom_site_label_3
_geom_angle
C1 O1 C5 114.34(18)
C2 O2 H2A 111(3)
C3 O3 H3A 111(2)
C4 O4 H4A 110(2)
C7 O5 C1 119.09(19)
C13 O8 C17 115.16(19)
C14 O9 H9A 106(2)
C15 O10 H10 104(3)
C16 O11 H11A 105(2)
C19 O12 C13 119.4(2)
H15A O15 H15B 107(5)
O6 N1 O7 123.2(3)
O6 N1 C10 118.4(3)
O7 N1 C10 118.4(3)
O14 N2 O13 123.0(3)
O14 N2 C22 118.3(3)
O13 N2 C22 118.7(3)
O1 C1 O5 111.6(2)
O1 C1 C2 112.4(2)
O5 C1 C2 105.4(2)
O1 C1 H1 109.1
O5 C1 H1 109.1
C2 C1 H1 109.1
O2 C2 C3 108.7(2)
O2 C2 C1 109.0(2)
C3 C2 C1 109.3(2)
O2 C2 H2 109.9
C3 C2 H2 109.9
C1 C2 H2 109.9
O3 C3 C4 109.06(19)
O3 C3 C2 109.38(19)
C4 C3 C2 111.9(2)
O3 C3 H3 108.8
C4 C3 H3 108.8
C2 C3 H3 108.8
O4 C4 C3 110.61(19)
O4 C4 C5 110.74(19)
C3 C4 C5 111.57(19)
O4 C4 H4 107.9
C3 C4 H4 107.9
C5 C4 H4 107.9
O1 C5 C6 107.1(2)
O1 C5 C4 108.70(19)
C6 C5 C4 113.6(2)
O1 C5 H5 109.1
C6 C5 H5 109.1
C4 C5 H5 109.1
C5 C6 H6A 109.5
C5 C6 H6B 109.5
H6A C6 H6B 109.5
C5 C6 H6C 109.5
H6A C6 H6C 109.5
H6B C6 H6C 109.5
O5 C7 C12 115.2(2)
O5 C7 C8 124.7(2)
C12 C7 C8 120.1(2)
C9 C8 C7 119.2(3)
C9 C8 H8 120.4
C7 C8 H8 120.4
C10 C9 C8 119.7(3)
C10 C9 H9 120.2
C8 C9 H9 120.2
C9 C10 C11 121.7(3)
C9 C10 N1 119.7(3)
C11 C10 N1 118.6(3)
C12 C11 C10 119.1(3)
C12 C11 H11 120.5
C10 C11 H11 120.5
C11 C12 C7 120.2(3)
C11 C12 H12 119.9
C7 C12 H12 119.9
O8 C13 O12 113.1(2)
O8 C13 C14 111.9(2)
O12 C13 C14 105.2(2)
O8 C13 H13 108.8
O12 C13 H13 108.8
C14 C13 H13 108.8
O9 C14 C15 109.3(2)
O9 C14 C13 108.9(2)
C15 C14 C13 109.0(2)
O9 C14 H14 109.9
C15 C14 H14 109.9
C13 C14 H14 109.9
O10 C15 C16 112.8(2)
O10 C15 C14 108.3(2)
C16 C15 C14 110.1(2)
O10 C15 H15 108.5
C16 C15 H15 108.5
C14 C15 H15 108.5
O11 C16 C15 111.1(2)
O11 C16 C17 107.17(19)
C15 C16 C17 109.4(2)
O11 C16 H16 109.7
C15 C16 H16 109.7
C17 C16 H16 109.7
O8 C17 C18 107.1(2)
O8 C17 C16 108.83(19)
C18 C17 C16 113.4(2)
O8 C17 H17 109.1
C18 C17 H17 109.1
C16 C17 H17 109.1
C17 C18 H18A 109.5
C17 C18 H18B 109.5
H18A C18 H18B 109.5
C17 C18 H18C 109.5
H18A C18 H18C 109.5
H18B C18 H18C 109.5
O12 C19 C20 114.9(2)
O12 C19 C24 124.8(2)
C20 C19 C24 120.3(3)
C21 C20 C19 120.3(3)
C21 C20 H20 119.8
C19 C20 H20 119.8
C20 C21 C22 118.8(2)
C20 C21 H21 120.6
C22 C21 H21 120.6
C23 C22 C21 121.6(3)
C23 C22 N2 119.2(3)
C21 C22 N2 119.1(3)
C24 C23 C22 119.7(3)
C24 C23 H23 120.1
C22 C23 H23 120.1
C23 C24 C19 119.2(3)
C23 C24 H24 120.4
C19 C24 H24 120.4

loop_
_geom_bond_atom_site_label_1
_geom_bond_atom_site_label_2
_geom_bond_distance
O1 C1 1.398(3)
O1 C5 1.435(3)
O2 C2 1.417(3)
O2 H2A 0.87(4)
O3 C3 1.423(3)
O3 H3A 0.87(4)
O4 C4 1.430(3)
O4 H4A 0.829(19)
O5 C7 1.365(3)
O5 C1 1.425(3)
O6 N1 1.208(4)
O7 N1 1.216(3)
O8 C13 1.385(3)
O8 C17 1.439(3)
O9 C14 1.416(4)
O9 H9A 0.80(4)
O10 C15 1.434(3)
O10 H10 0.828(19)
O11 C16 1.420(3)
O11 H11A 0.816(19)
O12 C19 1.363(3)
O12 C13 1.425(3)
O13 N2 1.221(4)
O14 N2 1.211(4)
O15 H15A 0.89(2)
O15 H15B 0.88(2)
N1 C10 1.462(3)
N2 C22 1.458(4)
C1 C2 1.525(4)
C1 H1 0.9800
C2 C3 1.517(3)
C2 H2 0.9800
C3 C4 1.506(3)
C3 H3 0.9800
C4 C5 1.523(3)
C4 H4 0.9800
C5 C6 1.495(4)
C5 H5 0.9800
C6 H6A 0.9600
C6 H6B 0.9600
C6 H6C 0.9600
C7 C12 1.382(4)
C7 C8 1.382(4)
C8 C9 1.380(4)
C8 H8 0.9300
C9 C10 1.360(4)
C9 H9 0.9300
C10 C11 1.370(4)
C11 C12 1.368(4)
C11 H11 0.9300
C12 H12 0.9300
C13 C14 1.530(4)
C13 H13 0.9800
C14 C15 1.512(4)
C14 H14 0.9800
C15 C16 1.510(4)
C15 H15 0.9800
C16 C17 1.511(4)
C16 H16 0.9800
C17 C18 1.494(4)
C17 H17 0.9800
C18 H18A 0.9600
C18 H18B 0.9600
C18 H18C 0.9600
C19 C20 1.387(4)
C19 C24 1.390(4)
C20 C21 1.366(4)
C20 H20 0.9300
C21 C22 1.378(4)
C21 H21 0.9300
C22 C23 1.375(4)
C23 C24 1.371(4)
C23 H23 0.9300
C24 H24 0.9300

loop_
_geom_hbond_atom_site_label_D
_geom_hbond_atom_site_label_H
_geom_hbond_atom_site_label_A
_geom_hbond_site_symmetry_A
_geom_hbond_distance_DH
_geom_hbond_distance_HA
_geom_hbond_distance_DA
_geom_hbond_angle_DHA
O2 H2A O15 1_455 0.87(4) 1.83(4) 2.697(3) 171(4)
O3 H3A O4 2_646 0.87(4) 1.78(4) 2.652(3) 179(3)
O4 H4A O10 . 0.829(19) 1.98(2) 2.799(3) 168(3)
O9 H9A O11 1_565 0.80(4) 1.96(4) 2.724(3) 161(3)
O10 H10 O3 2_646 0.828(19) 2.18(2) 2.993(3) 166(3)
O11 H11A O3 2_646 0.816(19) 1.92(2) 2.668(3) 153(3)
O15 H15A O9 . 0.89(2) 2.04(2) 2.909(3) 165(5)
O15 H15B O2 2_646 0.88(2) 1.96(2) 2.820(3) 167(5)

loop_
_geom_torsion_atom_site_label_1
_geom_torsion_atom_site_label_2
_geom_torsion_atom_site_label_3
_geom_torsion_atom_site_label_4
_geom_torsion
C5 O1 C1 O5 -57.9(3)
C5 O1 C1 C2 60.3(3)
C7 O5 C1 O1 -56.9(3)
C7 O5 C1 C2 -179.1(2)
O1 C1 C2 O2 65.7(3)
O5 C1 C2 O2 -172.55(19)
O1 C1 C2 C3 -53.0(3)
O5 C1 C2 C3 68.7(2)
O2 C2 C3 O3 51.8(3)
C1 C2 C3 O3 170.7(2)
O2 C2 C3 C4 -69.2(2)
C1 C2 C3 C4 49.7(3)
O3 C3 C4 O4 62.8(2)
C2 C3 C4 O4 -176.03(18)
O3 C3 C4 C5 -173.46(19)
C2 C3 C4 C5 -52.3(3)
C1 O1 C5 C6 177.2(2)
C1 O1 C5 C4 -59.7(2)
O4 C4 C5 O1 178.34(19)
C3 C4 C5 O1 54.7(2)
O4 C4 C5 C6 -62.5(3)
C3 C4 C5 C6 173.8(2)
C1 O5 C7 C12 172.6(2)
C1 O5 C7 C8 -8.9(4)
O5 C7 C8 C9 -179.0(3)
C12 C7 C8 C9 -0.6(4)
C7 C8 C9 C10 -1.1(4)
C8 C9 C10 C11 1.7(5)
C8 C9 C10 N1 -178.5(3)
O6 N1 C10 C9 -13.4(4)
O7 N1 C10 C9 167.3(3)
O6 N1 C10 C11 166.4(3)
O7 N1 C10 C11 -13.0(4)
C9 C10 C11 C12 -0.6(4)
N1 C10 C11 C12 179.6(3)
C10 C11 C12 C7 -1.1(4)
O5 C7 C12 C11 -179.7(3)
C8 C7 C12 C11 1.7(4)
C17 O8 C13 O12 -61.2(3)
C17 O8 C13 C14 57.4(3)
C19 O12 C13 O8 -70.4(3)
C19 O12 C13 C14 167.2(2)
O8 C13 C14 O9 65.8(3)
O12 C13 C14 O9 -171.1(2)
O8 C13 C14 C15 -53.4(3)
O12 C13 C14 C15 69.8(3)
O9 C14 C15 O10 59.1(3)
C13 C14 C15 O10 178.1(2)
O9 C14 C15 C16 -64.5(3)
C13 C14 C15 C16 54.4(3)
O10 C15 C16 O11 62.7(3)
C14 C15 C16 O11 -176.24(19)
O10 C15 C16 C17 -179.1(2)
C14 C15 C16 C17 -58.1(3)
C13 O8 C17 C18 177.8(2)
C13 O8 C17 C16 -59.2(3)
O11 C16 C17 O8 178.5(2)
C15 C16 C17 O8 57.9(3)
O11 C16 C17 C18 -62.4(3)
C15 C16 C17 C18 177.0(2)
C13 O12 C19 C20 -161.3(2)
C13 O12 C19 C24 19.7(4)
O12 C19 C20 C21 -179.2(2)
C24 C19 C20 C21 -0.2(4)
C19 C20 C21 C22 0.3(4)
C20 C21 C22 C23 -0.2(4)
C20 C21 C22 N2 179.5(3)
O14 N2 C22 C23 -0.8(5)
O13 N2 C22 C23 -179.8(3)
O14 N2 C22 C21 179.5(4)
O13 N2 C22 C21 0.5(4)
C21 C22 C23 C24 0.0(5)
N2 C22 C23 C24 -179.7(3)
C22 C23 C24 C19 0.1(4)
O12 C19 C24 C23 179.0(3)
C20 C19 C24 C23 0.1(4)
